data_7155586
loop_
_publ_author_name
'Peng, Cheng'
'Zhai, Jiaojiao'
'Xue, Mingqiang'
'Xu, Fan'

_publ_section_title
;
 Lanthanide amide-catalyzed one-pot functionalization of isatins:
 synthesis of spiro[cyclopropan-1,3&#x2032;-oxindoles] and
 2-oxoindolin-3-yl phosphates
;
_journal_name_full 'Org. Biomol. Chem.'
_journal_paper_doi 10.1039/C7OB00640C
_journal_year 2017
_chemical_formula_moiety 'C15 H14 Cl N O3'
_chemical_formula_sum 'C15 H14 Cl N O3'
_chemical_formula_weight 291.72
_chemical_name_systematic
; 
 ? 
;
_space_group_IT_number 2
_symmetry_cell_setting triclinic
_symmetry_space_group_name_Hall '-P 1'
_symmetry_space_group_name_H-M 'P -1'
_atom_sites_solution_hydrogens geom
_atom_sites_solution_primary direct
_atom_sites_solution_secondary difmap
_audit_creation_method SHELXL-97
_audit_update_record
;
2016-07-16 deposited with the CCDC.
2017-04-18 downloaded from the CCDC.
;
_cell_angle_alpha 88.096(2)
_cell_angle_beta 71.104(2)
_cell_angle_gamma 72.794(2)
_cell_formula_units_Z 4
_cell_length_a 10.8908(4)
_cell_length_b 11.0249(4)
_cell_length_c 13.2194(5)
_cell_measurement_reflns_used 8085
_cell_measurement_temperature 153(2)
_cell_measurement_theta_max 25.46
_cell_measurement_theta_min 2.37
_cell_volume 1431.06(9)
_computing_cell_refinement 'Bruker SAINT'
_computing_data_collection 'Bruker APEX2'
_computing_data_reduction 'Bruker SAINT'
_computing_molecular_graphics 'Bruker SHELXTL'
_computing_publication_material 'Bruker SHELXTL'
_computing_structure_refinement 'SHELXL-97 (Sheldrick, 1997)'
_computing_structure_solution 'SHELXS-97 (Sheldrick, 1990)'
_diffrn_ambient_temperature 153(2)
_diffrn_measured_fraction_theta_full 0.998
_diffrn_measured_fraction_theta_max 0.998
_diffrn_measurement_device_type 'Bruker APEX-II CCD'
_diffrn_radiation_monochromator graphite
_diffrn_radiation_source 'fine-focus sealed tube'
_diffrn_radiation_type MoK\a
_diffrn_radiation_wavelength 0.71073
_diffrn_reflns_av_R_equivalents 0.0799
_diffrn_reflns_av_sigmaI/netI 0.0707
_diffrn_reflns_limit_h_max 14
_diffrn_reflns_limit_h_min -14
_diffrn_reflns_limit_k_max 14
_diffrn_reflns_limit_k_min -14
_diffrn_reflns_limit_l_max 17
_diffrn_reflns_limit_l_min -17
_diffrn_reflns_number 37254
_diffrn_reflns_theta_full 27.55
_diffrn_reflns_theta_max 27.55
_diffrn_reflns_theta_min 2.37
_exptl_absorpt_coefficient_mu 0.273
_exptl_absorpt_correction_T_max 0.9680
_exptl_absorpt_correction_T_min 0.9374
_exptl_absorpt_correction_type multi-scan
_exptl_absorpt_process_details 'Jacobson, R. (1998) Private communication'
_exptl_crystal_colour colourless
_exptl_crystal_density_diffrn 1.354
_exptl_crystal_density_method 'not measured'
_exptl_crystal_description block
_exptl_crystal_F_000 608
_exptl_crystal_size_max 0.24
_exptl_crystal_size_mid 0.16
_exptl_crystal_size_min 0.12
_refine_diff_density_max 0.307
_refine_diff_density_min -0.252
_refine_diff_density_rms 0.054
_refine_ls_extinction_method none
_refine_ls_goodness_of_fit_ref 1.010
_refine_ls_hydrogen_treatment constr
_refine_ls_matrix_type full
_refine_ls_number_parameters 363
_refine_ls_number_reflns 6586
_refine_ls_number_restraints 0
_refine_ls_restrained_S_all 1.010
_refine_ls_R_factor_all 0.1000
_refine_ls_R_factor_gt 0.0480
_refine_ls_shift/su_max 0.001
_refine_ls_shift/su_mean 0.000
_refine_ls_structure_factor_coef Fsqd
_refine_ls_weighting_details 'calc w=1/[\s^2^(Fo^2^)+(0.0342P)^2^+0.5836P] where P=(Fo^2^+2Fc^2^)/3'
_refine_ls_weighting_scheme calc
_refine_ls_wR_factor_gt 0.0850
_refine_ls_wR_factor_ref 0.0994
_reflns_number_gt 4222
_reflns_number_total 6586
_reflns_threshold_expression >2sigma(I)
_cod_data_source_file c7ob00640c2.cif
_cod_data_source_block b140420a_0m
_cod_original_cell_volume 1431.07(9)
_cod_database_code 7155586

loop_
_symmetry_equiv_pos_as_xyz
'x, y, z'
'-x, -y, -z'

loop_
_atom_site_label
_atom_site_type_symbol
_atom_site_fract_x
_atom_site_fract_y
_atom_site_fract_z
_atom_site_U_iso_or_equiv
_atom_site_adp_type
_atom_site_occupancy
_atom_site_symmetry_multiplicity
_atom_site_calc_flag
_atom_site_refinement_flags
Cl1 Cl 0.56412(6) 1.34296(5) 0.15081(5) 0.03733(16) Uani 1 1 d .
Cl2 Cl 0.16857(6) 0.17524(5) 0.43766(4) 0.03379(15) Uani 1 1 d .
O1 O 0.75372(15) 0.67697(12) -0.08571(11) 0.0269(3) Uani 1 1 d .
O2 O 1.04324(15) 0.66964(13) -0.04492(11) 0.0292(4) Uani 1 1 d .
O3 O 1.06285(18) 0.66995(15) -0.21781(13) 0.0468(5) Uani 1 1 d .
O4 O 0.18460(16) 0.84204(13) 0.30881(12) 0.0334(4) Uani 1 1 d .
O5 O -0.11916(14) 0.82027(13) 0.27689(12) 0.0310(4) Uani 1 1 d .
O6 O 0.04626(15) 0.85172(13) 0.13574(12) 0.0310(4) Uani 1 1 d .
N1 N 0.60543(17) 0.81432(15) 0.05937(13) 0.0222(4) Uani 1 1 d .
N2 N 0.18915(18) 0.70015(15) 0.44027(13) 0.0246(4) Uani 1 1 d .
C1 C 0.5768(2) 1.18346(18) 0.13190(17) 0.0241(5) Uani 1 1 d .
C2 C 0.4796(2) 1.1358(2) 0.20052(17) 0.0272(5) Uani 1 1 d .
H2 H 0.4105 1.1883 0.2596 0.033 Uiso 1 1 calc R
C3 C 0.4823(2) 1.01089(19) 0.18369(16) 0.0246(5) Uani 1 1 d .
H3 H 0.4162 0.9764 0.2304 0.029 Uiso 1 1 calc R
C4 C 0.5845(2) 0.93935(18) 0.09673(16) 0.0210(5) Uani 1 1 d .
C5 C 0.68499(19) 0.98671(18) 0.02894(15) 0.0191(4) Uani 1 1 d .
C6 C 0.6825(2) 1.11034(18) 0.04594(16) 0.0227(5) Uani 1 1 d .
H6 H 0.7502 1.1441 0.0007 0.027 Uiso 1 1 calc R
C7 C 0.7741(2) 0.88638(18) -0.05660(15) 0.0196(4) Uani 1 1 d .
C8 C 0.9286(2) 0.85771(18) -0.10352(16) 0.0222(5) Uani 1 1 d .
H8 H 0.9676 0.9171 -0.0776 0.027 Uiso 1 1 calc R
C9 C 0.8438(2) 0.91240(19) -0.17062(16) 0.0251(5) Uani 1 1 d .
H9A H 0.8472 0.8562 -0.2290 0.030 Uiso 1 1 calc R
H9B H 0.8332 1.0023 -0.1874 0.030 Uiso 1 1 calc R
C10 C 1.0172(2) 0.72301(19) -0.13027(17) 0.0241(5) Uani 1 1 d .
C11 C 1.1377(2) 0.5420(2) -0.0675(2) 0.0394(6) Uani 1 1 d .
H11A H 1.1005 0.4868 -0.0976 0.059 Uiso 1 1 calc R
H11B H 1.1515 0.5089 -0.0010 0.059 Uiso 1 1 calc R
H11C H 1.2249 0.5440 -0.1191 0.059 Uiso 1 1 calc R
C12 C 0.7145(2) 0.77861(18) -0.03347(16) 0.0217(5) Uani 1 1 d .
C13 C 0.5180(2) 0.7371(2) 0.10798(17) 0.0265(5) Uani 1 1 d .
H13A H 0.5343 0.6677 0.0551 0.032 Uiso 1 1 calc R
H13B H 0.4220 0.7902 0.1254 0.032 Uiso 1 1 calc R
C14 C 0.5387(2) 0.6797(2) 0.20761(17) 0.0286(5) Uani 1 1 d .
H14 H 0.4807 0.6312 0.2440 0.034 Uiso 1 1 calc R
C15 C 0.6289(2) 0.6901(2) 0.24926(18) 0.0369(6) Uani 1 1 d .
H15A H 0.6891 0.7378 0.2158 0.044 Uiso 1 1 calc R
H15B H 0.6343 0.6501 0.3131 0.044 Uiso 1 1 calc R
C16 C 0.1772(2) 0.33093(19) 0.44150(16) 0.0231(5) Uani 1 1 d .
C17 C 0.1910(2) 0.3775(2) 0.53133(16) 0.0254(5) Uani 1 1 d .
H17 H 0.1974 0.3245 0.5887 0.031 Uiso 1 1 calc R
C18 C 0.1957(2) 0.5012(2) 0.53872(16) 0.0261(5) Uani 1 1 d .
H18 H 0.2041 0.5347 0.6006 0.031 Uiso 1 1 calc R
C19 C 0.1878(2) 0.57333(18) 0.45252(16) 0.0216(5) Uani 1 1 d .
C20 C 0.17536(19) 0.52537(18) 0.36104(15) 0.0199(4) Uani 1 1 d .
C21 C 0.16927(19) 0.40325(19) 0.35460(16) 0.0218(5) Uani 1 1 d .
H21 H 0.1600 0.3697 0.2931 0.026 Uiso 1 1 calc R
C22 C 0.1703(2) 0.62779(18) 0.28589(16) 0.0207(4) Uani 1 1 d .
C23 C 0.0796(2) 0.65075(18) 0.21512(15) 0.0214(5) Uani 1 1 d .
H23 H 0.0311 0.5862 0.2166 0.026 Uiso 1 1 calc R
C24 C 0.2292(2) 0.60542(19) 0.16512(15) 0.0227(5) Uani 1 1 d .
H24A H 0.2745 0.6664 0.1249 0.027 Uiso 1 1 calc R
H24B H 0.2711 0.5162 0.1347 0.027 Uiso 1 1 calc R
C25 C 0.0044(2) 0.78481(19) 0.20251(16) 0.0209(5) Uani 1 1 d .
C26 C -0.1971(2) 0.9519(2) 0.2790(2) 0.0419(6) Uani 1 1 d .
H26A H -0.1465 1.0070 0.2911 0.063 Uiso 1 1 calc R
H26B H -0.2846 0.9695 0.3370 0.063 Uiso 1 1 calc R
H26C H -0.2131 0.9685 0.2104 0.063 Uiso 1 1 calc R
C27 C 0.1812(2) 0.73836(19) 0.34199(16) 0.0239(5) Uani 1 1 d .
C28 C 0.1981(2) 0.7821(2) 0.52033(17) 0.0313(5) Uani 1 1 d .
H28A H 0.1437 0.7657 0.5925 0.038 Uiso 1 1 calc R
H28B H 0.1588 0.8722 0.5080 0.038 Uiso 1 1 calc R
C29 C 0.3405(3) 0.7604(3) 0.5165(2) 0.0490(7) Uani 1 1 d .
H29 H 0.4025 0.7776 0.4525 0.059 Uiso 1 1 calc R
C30 C 0.3866(3) 0.7196(3) 0.5941(3) 0.0720(10) Uani 1 1 d .
H30A H 0.3276 0.7013 0.6594 0.086 Uiso 1 1 calc R
H30B H 0.4794 0.7078 0.5859 0.086 Uiso 1 1 calc R

loop_
_atom_site_aniso_label
_atom_site_aniso_U_11
_atom_site_aniso_U_22
_atom_site_aniso_U_33
_atom_site_aniso_U_23
_atom_site_aniso_U_13
_atom_site_aniso_U_12
Cl1 0.0463(4) 0.0200(3) 0.0431(4) -0.0051(2) -0.0130(3) -0.0072(3)
Cl2 0.0474(4) 0.0258(3) 0.0313(3) 0.0102(2) -0.0129(3) -0.0165(3)
O1 0.0367(9) 0.0189(8) 0.0268(8) 0.0008(6) -0.0126(7) -0.0083(7)
O2 0.0340(9) 0.0222(8) 0.0305(9) -0.0001(7) -0.0162(7) -0.0007(7)
O3 0.0609(12) 0.0356(10) 0.0245(9) -0.0060(8) -0.0065(8) 0.0061(9)
O4 0.0522(11) 0.0232(8) 0.0330(9) 0.0072(7) -0.0211(8) -0.0161(8)
O5 0.0269(9) 0.0277(8) 0.0322(9) 0.0112(7) -0.0066(7) -0.0035(7)
O6 0.0393(9) 0.0250(8) 0.0289(9) 0.0114(7) -0.0086(7) -0.0140(7)
N1 0.0251(10) 0.0208(9) 0.0224(9) 0.0035(7) -0.0062(8) -0.0112(8)
N2 0.0337(10) 0.0220(9) 0.0201(9) 0.0008(7) -0.0116(8) -0.0081(8)
C1 0.0271(12) 0.0173(11) 0.0287(12) -0.0002(9) -0.0125(10) -0.0038(9)
C2 0.0240(12) 0.0268(12) 0.0247(12) -0.0026(9) -0.0060(10) -0.0008(10)
C3 0.0200(11) 0.0286(12) 0.0226(11) 0.0043(9) -0.0047(9) -0.0065(9)
C4 0.0214(11) 0.0202(11) 0.0230(11) 0.0031(9) -0.0105(9) -0.0057(9)
C5 0.0197(11) 0.0180(10) 0.0199(11) 0.0030(8) -0.0089(9) -0.0038(9)
C6 0.0243(11) 0.0222(11) 0.0234(11) 0.0064(9) -0.0096(9) -0.0083(9)
C7 0.0240(11) 0.0183(10) 0.0178(10) 0.0039(8) -0.0085(9) -0.0067(9)
C8 0.0240(11) 0.0212(11) 0.0210(11) 0.0021(9) -0.0052(9) -0.0090(9)
C9 0.0334(13) 0.0207(11) 0.0197(11) 0.0041(9) -0.0074(10) -0.0080(10)
C10 0.0231(11) 0.0269(12) 0.0211(11) 0.0011(9) -0.0046(9) -0.0087(9)
C11 0.0369(14) 0.0243(12) 0.0549(16) 0.0001(11) -0.0235(13) 0.0034(11)
C12 0.0277(12) 0.0189(11) 0.0222(11) 0.0039(9) -0.0142(10) -0.0061(9)
C13 0.0295(12) 0.0251(11) 0.0298(12) 0.0060(10) -0.0114(10) -0.0141(10)
C14 0.0269(12) 0.0246(12) 0.0296(13) 0.0070(10) -0.0043(10) -0.0073(10)
C15 0.0390(14) 0.0390(14) 0.0309(13) 0.0095(11) -0.0147(12) -0.0062(11)
C16 0.0218(11) 0.0207(11) 0.0239(11) 0.0045(9) -0.0040(9) -0.0064(9)
C17 0.0251(12) 0.0299(12) 0.0193(11) 0.0084(9) -0.0067(9) -0.0067(10)
C18 0.0288(12) 0.0310(12) 0.0176(11) 0.0011(9) -0.0079(9) -0.0072(10)
C19 0.0198(11) 0.0209(11) 0.0203(11) 0.0007(9) -0.0043(9) -0.0031(9)
C20 0.0178(11) 0.0214(11) 0.0178(11) 0.0021(8) -0.0048(9) -0.0031(9)
C21 0.0191(11) 0.0245(11) 0.0193(11) 0.0003(9) -0.0041(9) -0.0054(9)
C22 0.0228(11) 0.0202(11) 0.0196(11) 0.0018(8) -0.0074(9) -0.0066(9)
C23 0.0283(12) 0.0206(11) 0.0211(11) 0.0049(8) -0.0116(9) -0.0123(9)
C24 0.0276(12) 0.0213(11) 0.0196(11) 0.0023(9) -0.0065(9) -0.0095(9)
C25 0.0271(12) 0.0229(11) 0.0197(11) 0.0034(9) -0.0132(10) -0.0116(10)
C26 0.0367(14) 0.0306(13) 0.0473(16) 0.0075(12) -0.0116(12) 0.0029(11)
C27 0.0247(12) 0.0224(11) 0.0234(11) 0.0011(9) -0.0081(9) -0.0055(9)
C28 0.0428(14) 0.0285(12) 0.0250(12) -0.0031(10) -0.0139(11) -0.0110(11)
C29 0.0484(17) 0.0672(19) 0.0354(15) -0.0145(13) -0.0107(13) -0.0249(14)
C30 0.055(2) 0.100(3) 0.066(2) -0.0083(19) -0.0315(18) -0.0171(18)

loop_
_atom_type_symbol
_atom_type_description
_atom_type_scat_dispersion_real
_atom_type_scat_dispersion_imag
_atom_type_scat_source
C C 0.0033 0.0016 'International Tables Vol C Tables 4.2.6.8 and 6.1.1.4'
H H 0.0000 0.0000 'International Tables Vol C Tables 4.2.6.8 and 6.1.1.4'
Cl Cl 0.1484 0.1585 'International Tables Vol C Tables 4.2.6.8 and 6.1.1.4'
N N 0.0061 0.0033 'International Tables Vol C Tables 4.2.6.8 and 6.1.1.4'
O O 0.0106 0.0060 'International Tables Vol C Tables 4.2.6.8 and 6.1.1.4'

loop_
_geom_angle_atom_site_label_1
_geom_angle_atom_site_label_2
_geom_angle_atom_site_label_3
_geom_angle
C10 O2 C11 114.16(17)
C25 O5 C26 115.34(17)
C12 N1 C4 110.95(16)
C12 N1 C13 124.38(17)
C4 N1 C13 124.54(17)
C27 N2 C19 111.22(16)
C27 N2 C28 123.59(17)
C19 N2 C28 125.19(17)
C2 C1 C6 122.54(19)
C2 C1 Cl1 118.87(16)
C6 C1 Cl1 118.56(16)
C1 C2 C3 120.23(19)
C1 C2 H2 119.9
C3 C2 H2 119.9
C4 C3 C2 117.39(19)
C4 C3 H3 121.3
C2 C3 H3 121.3
C3 C4 C5 122.30(18)
C3 C4 N1 128.44(19)
C5 C4 N1 109.24(17)
C6 C5 C4 120.21(18)
C6 C5 C7 132.14(18)
C4 C5 C7 107.53(16)
C5 C6 C1 117.28(19)
C5 C6 H6 121.4
C1 C6 H6 121.4
C5 C7 C12 105.18(16)
C5 C7 C9 124.03(17)
C12 C7 C9 120.95(17)
C5 C7 C8 124.08(17)
C12 C7 C8 119.32(17)
C9 C7 C8 57.91(13)
C9 C8 C10 117.94(17)
C9 C8 C7 60.48(13)
C10 C8 C7 119.70(17)
C9 C8 H8 115.8
C10 C8 H8 115.8
C7 C8 H8 115.8
C8 C9 C7 61.61(13)
C8 C9 H9A 117.6
C7 C9 H9A 117.6
C8 C9 H9B 117.6
C7 C9 H9B 117.6
H9A C9 H9B 114.7
O3 C10 O2 123.67(19)
O3 C10 C8 124.78(19)
O2 C10 C8 111.52(17)
O2 C11 H11A 109.5
O2 C11 H11B 109.5
H11A C11 H11B 109.5
O2 C11 H11C 109.5
H11A C11 H11C 109.5
H11B C11 H11C 109.5
O1 C12 N1 125.42(19)
O1 C12 C7 127.55(19)
N1 C12 C7 107.03(16)
N1 C13 C14 114.04(17)
N1 C13 H13A 108.7
C14 C13 H13A 108.7
N1 C13 H13B 108.7
C14 C13 H13B 108.7
H13A C13 H13B 107.6
C15 C14 C13 126.1(2)
C15 C14 H14 116.9
C13 C14 H14 116.9
C14 C15 H15A 120.0
C14 C15 H15B 120.0
H15A C15 H15B 120.0
C17 C16 C21 122.33(19)
C17 C16 Cl2 118.58(16)
C21 C16 Cl2 119.09(16)
C16 C17 C18 120.58(19)
C16 C17 H17 119.7
C18 C17 H17 119.7
C19 C18 C17 117.22(19)
C19 C18 H18 121.4
C17 C18 H18 121.4
C18 C19 C20 122.07(19)
C18 C19 N2 128.42(19)
C20 C19 N2 109.51(17)
C21 C20 C19 120.47(18)
C21 C20 C22 132.30(18)
C19 C20 C22 107.23(17)
C20 C21 C16 117.32(19)
C20 C21 H21 121.3
C16 C21 H21 121.3
C20 C22 C27 105.39(16)
C20 C22 C24 124.27(17)
C27 C22 C24 120.83(17)
C20 C22 C23 122.73(17)
C27 C22 C23 120.10(16)
C24 C22 C23 58.02(13)
C24 C23 C25 119.00(17)
C24 C23 C22 60.32(13)
C25 C23 C22 118.67(16)
C24 C23 H23 115.8
C25 C23 H23 115.8
C22 C23 H23 115.8
C23 C24 C22 61.65(13)
C23 C24 H24A 117.6
C22 C24 H24A 117.6
C23 C24 H24B 117.6
C22 C24 H24B 117.6
H24A C24 H24B 114.7
O6 C25 O5 123.94(19)
O6 C25 C23 125.85(19)
O5 C25 C23 110.20(17)
O5 C26 H26A 109.5
O5 C26 H26B 109.5
H26A C26 H26B 109.5
O5 C26 H26C 109.5
H26A C26 H26C 109.5
H26B C26 H26C 109.5
O4 C27 N2 125.21(19)
O4 C27 C22 128.17(19)
N2 C27 C22 106.62(17)
N2 C28 C29 111.96(19)
N2 C28 H28A 109.2
C29 C28 H28A 109.2
N2 C28 H28B 109.2
C29 C28 H28B 109.2
H28A C28 H28B 107.9
C30 C29 C28 124.7(3)
C30 C29 H29 117.7
C28 C29 H29 117.7
C29 C30 H30A 120.0
C29 C30 H30B 120.0
H30A C30 H30B 120.0

loop_
_geom_bond_atom_site_label_1
_geom_bond_atom_site_label_2
_geom_bond_distance
Cl1 C1 1.743(2)
Cl2 C16 1.750(2)
O1 C12 1.222(2)
O2 C10 1.328(2)
O2 C11 1.449(2)
O3 C10 1.195(2)
O4 C27 1.217(2)
O5 C25 1.337(2)
O5 C26 1.444(2)
O6 C25 1.194(2)
N1 C12 1.373(3)
N1 C4 1.408(2)
N1 C13 1.447(2)
N2 C27 1.374(3)
N2 C19 1.406(3)
N2 C28 1.459(3)
C1 C2 1.376(3)
C1 C6 1.390(3)
C2 C3 1.392(3)
C2 H2 0.9500
C3 C4 1.376(3)
C3 H3 0.9500
C4 C5 1.395(3)
C5 C6 1.380(3)
C5 C7 1.477(3)
C6 H6 0.9500
C7 C12 1.493(3)
C7 C9 1.513(3)
C7 C8 1.530(3)
C8 C9 1.473(3)
C8 C10 1.493(3)
C8 H8 1.0000
C9 H9A 0.9900
C9 H9B 0.9900
C11 H11A 0.9800
C11 H11B 0.9800
C11 H11C 0.9800
C13 C14 1.496(3)
C13 H13A 0.9900
C13 H13B 0.9900
C14 C15 1.304(3)
C14 H14 0.9500
C15 H15A 0.9500
C15 H15B 0.9500
C16 C17 1.378(3)
C16 C21 1.388(3)
C17 C18 1.387(3)
C17 H17 0.9500
C18 C19 1.379(3)
C18 H18 0.9500
C19 C20 1.397(3)
C20 C21 1.374(3)
C20 C22 1.480(3)
C21 H21 0.9500
C22 C27 1.501(3)
C22 C24 1.513(3)
C22 C23 1.533(3)
C23 C24 1.478(3)
C23 C25 1.496(3)
C23 H23 1.0000
C24 H24A 0.9900
C24 H24B 0.9900
C26 H26A 0.9800
C26 H26B 0.9800
C26 H26C 0.9800
C28 C29 1.482(3)
C28 H28A 0.9900
C28 H28B 0.9900
C29 C30 1.295(4)
C29 H29 0.9500
C30 H30A 0.9500
C30 H30B 0.9500

loop_
_geom_torsion_atom_site_label_1
_geom_torsion_atom_site_label_2
_geom_torsion_atom_site_label_3
_geom_torsion_atom_site_label_4
_geom_torsion
C6 C1 C2 C3 -1.8(3)
Cl1 C1 C2 C3 176.16(16)
C1 C2 C3 C4 -0.2(3)
C2 C3 C4 C5 2.0(3)
C2 C3 C4 N1 -176.44(19)
C12 N1 C4 C3 176.59(19)
C13 N1 C4 C3 0.7(3)
C12 N1 C4 C5 -2.0(2)
C13 N1 C4 C5 -177.92(17)
C3 C4 C5 C6 -1.8(3)
N1 C4 C5 C6 176.88(17)
C3 C4 C5 C7 -178.28(18)
N1 C4 C5 C7 0.4(2)
C4 C5 C6 C1 -0.2(3)
C7 C5 C6 C1 175.28(19)
C2 C1 C6 C5 2.0(3)
Cl1 C1 C6 C5 -175.99(15)
C6 C5 C7 C12 -174.7(2)
C4 C5 C7 C12 1.1(2)
C6 C5 C7 C9 -29.0(3)
C4 C5 C7 C9 146.86(19)
C6 C5 C7 C8 42.5(3)
C4 C5 C7 C8 -141.63(18)
C5 C7 C8 C9 -111.9(2)
C12 C7 C8 C9 110.1(2)
C5 C7 C8 C10 140.81(19)
C12 C7 C8 C10 2.8(3)
C9 C7 C8 C10 -107.3(2)
C10 C8 C9 C7 110.1(2)
C5 C7 C9 C8 112.0(2)
C12 C7 C9 C8 -107.3(2)
C11 O2 C10 O3 2.7(3)
C11 O2 C10 C8 -175.32(18)
C9 C8 C10 O3 27.7(3)
C7 C8 C10 O3 97.9(3)
C9 C8 C10 O2 -154.30(18)
C7 C8 C10 O2 -84.2(2)
C4 N1 C12 O1 -177.52(18)
C13 N1 C12 O1 -1.6(3)
C4 N1 C12 C7 2.7(2)
C13 N1 C12 C7 178.60(17)
C5 C7 C12 O1 177.88(19)
C9 C7 C12 O1 30.9(3)
C8 C7 C12 O1 -37.2(3)
C5 C7 C12 N1 -2.3(2)
C9 C7 C12 N1 -149.33(18)
C8 C7 C12 N1 142.62(17)
C12 N1 C13 C14 106.9(2)
C4 N1 C13 C14 -77.7(2)
N1 C13 C14 C15 -2.6(3)
C21 C16 C17 C18 0.9(3)
Cl2 C16 C17 C18 -178.81(16)
C16 C17 C18 C19 -0.8(3)
C17 C18 C19 C20 0.0(3)
C17 C18 C19 N2 179.45(19)
C27 N2 C19 C18 179.1(2)
C28 N2 C19 C18 -0.7(3)
C27 N2 C19 C20 -1.4(2)
C28 N2 C19 C20 178.72(19)
C18 C19 C20 C21 0.6(3)
N2 C19 C20 C21 -178.86(17)
C18 C19 C20 C22 -179.76(18)
N2 C19 C20 C22 0.7(2)
C19 C20 C21 C16 -0.6(3)
C22 C20 C21 C16 180.0(2)
C17 C16 C21 C20 -0.2(3)
Cl2 C16 C21 C20 179.52(15)
C21 C20 C22 C27 179.6(2)
C19 C20 C22 C27 0.1(2)
C21 C20 C22 C24 -34.2(3)
C19 C20 C22 C24 146.30(19)
C21 C20 C22 C23 36.9(3)
C19 C20 C22 C23 -142.59(19)
C20 C22 C23 C24 -112.8(2)
C27 C22 C23 C24 109.7(2)
C20 C22 C23 C25 138.25(19)
C27 C22 C23 C25 0.7(3)
C24 C22 C23 C25 -108.9(2)
C25 C23 C24 C22 108.39(19)
C20 C22 C24 C23 110.2(2)
C27 C22 C24 C23 -108.4(2)
C26 O5 C25 O6 -5.9(3)
C26 O5 C25 C23 174.67(17)
C24 C23 C25 O6 19.1(3)
C22 C23 C25 O6 89.1(3)
C24 C23 C25 O5 -161.45(17)
C22 C23 C25 O5 -91.5(2)
C19 N2 C27 O4 -177.6(2)
C28 N2 C27 O4 2.3(3)
C19 N2 C27 C22 1.4(2)
C28 N2 C27 C22 -178.70(18)
C20 C22 C27 O4 178.1(2)
C24 C22 C27 O4 30.4(3)
C23 C22 C27 O4 -38.1(3)
C20 C22 C27 N2 -0.9(2)
C24 C22 C27 N2 -148.54(18)
C23 C22 C27 N2 142.98(18)
C27 N2 C28 C29 -97.0(3)
C19 N2 C28 C29 82.9(3)
N2 C28 C29 C30 -117.6(3)
